data_7128033
loop_
_publ_author_name
'Duan, Longhui'
'Wang, Zhonggui'
'Zhao, Kun'
'Gu, Zhenhua'

_publ_section_title
;
 Enantioselective preparation of atropisomeric biaryl
 trifluoromethylsulfanes via ring-opening of cyclic diaryliodoniums.
;
_journal_issue 32
_journal_name_full 'Chemical communications (Cambridge, England)'
_journal_page_first 3881
_journal_page_last 3884
_journal_paper_doi 10.1039/d1cc00171j
_journal_volume 57
_journal_year 2021
_chemical_absolute_configuration ad
_chemical_formula_moiety 'C33 H26 F3 O4 P S2'
_chemical_formula_sum 'C33 H26 F3 O4 P S2'
_chemical_formula_weight 638.63
_space_group_crystal_system orthorhombic
_space_group_IT_number 19
_space_group_name_Hall 'P 2ac 2ab'
_space_group_name_H-M_alt 'P 21 21 21'
_atom_sites_solution_hydrogens geom
_atom_sites_solution_primary dual
_audit_creation_date 2020-11-09
_audit_creation_method
;
Olex2 1.3-alpha
(compiled 2020.09.11 svn.r3730fd0d for OlexSys, GUI svn.r6159)
;
_audit_update_record
;
2020-12-16 deposited with the CCDC.	2021-03-11 downloaded from the CCDC.
;
_cell_angle_alpha 90
_cell_angle_beta 90
_cell_angle_gamma 90
_cell_formula_units_Z 4
_cell_length_a 9.1979(2)
_cell_length_b 13.5767(2)
_cell_length_c 24.3814(4)
_cell_measurement_reflns_used 7024
_cell_measurement_temperature 149.99(10)
_cell_measurement_theta_max 73.3100
_cell_measurement_theta_min 3.6100
_cell_volume 3044.68(9)
_computing_cell_refinement 'CrysAlisPro 1.171.38.43f (Rigaku OD, 2015)'
_computing_data_collection 'CrysAlisPro 1.171.38.43f (Rigaku OD, 2015)'
_computing_data_reduction 'CrysAlisPro 1.171.38.43f (Rigaku OD, 2015)'
_computing_molecular_graphics 'Olex2 1.3-alpha (Dolomanov et al., 2009)'
_computing_publication_material 'Olex2 1.3-alpha (Dolomanov et al., 2009)'
_computing_structure_refinement 'SHELXL 2018/3 (Sheldrick, 2015)'
_computing_structure_solution 'SHELXT 2018/2 (Sheldrick, 2018)'
_diffrn_ambient_environment N~2~
_diffrn_ambient_temperature 149.99(10)
_diffrn_detector 'CCD plate'
_diffrn_detector_area_resol_mean 5.2684
_diffrn_detector_type AtlasS2
_diffrn_measured_fraction_theta_full 0.998
_diffrn_measured_fraction_theta_max 0.977
_diffrn_measurement_details
;
List of Runs (angles in degrees, time in seconds):

  # Type    Start    End  Width  t~exp~   \w     \q     \k     \f   Frames
#--------------------------------------------------------------------------
  1  \w    -68.00  21.00   1.00    1.00    --  -40.73  57.00-150.00   89
  2  \w     24.00  73.00   1.00    1.00    --   40.73-125.00  90.00   49
  3  \w     35.00 114.00   1.00    1.00    --   40.73  57.00-150.00   79
  4  \w     31.00  92.00   1.00    1.00    --  106.95 -94.00 -60.00   61
  5  \w    105.00 175.00   1.00    1.00    --  106.95  45.00  60.00   70
  6  \w     85.00 178.00   1.00    1.00    --  106.95  30.00 150.00   93
  7  \w     72.00 100.00   1.00    1.00    --  106.95 -94.00  90.00   28
  8  \w     31.00 133.00   1.00    1.00    --  106.95 -30.00 -30.00  102
  9  \w     35.00  66.00   1.00    1.00    --  106.95-125.00 -60.00   31
;
_diffrn_measurement_device 'four-circle diffractometer'
_diffrn_measurement_device_type 'SuperNova, Dual, Cu at zero, AtlasS2'
_diffrn_measurement_method '\w scans'
_diffrn_orient_matrix_type 'CrysAlisPro convention (1999,Acta A55,543-557)'
_diffrn_orient_matrix_UB_11 -0.0483704000
_diffrn_orient_matrix_UB_12 -0.0604851000
_diffrn_orient_matrix_UB_13 -0.0502786000
_diffrn_orient_matrix_UB_21 -0.1120988000
_diffrn_orient_matrix_UB_22 0.0801324000
_diffrn_orient_matrix_UB_23 -0.0145016000
_diffrn_orient_matrix_UB_31 0.1145553000
_diffrn_orient_matrix_UB_32 0.0529541000
_diffrn_orient_matrix_UB_33 -0.0354296000
_diffrn_radiation_monochromator mirror
_diffrn_radiation_probe x-ray
_diffrn_radiation_type 'Cu K\a'
_diffrn_radiation_wavelength 1.54184
_diffrn_reflns_av_R_equivalents 0.0438
_diffrn_reflns_av_unetI/netI 0.0572
_diffrn_reflns_Laue_measured_fraction_full 0.998
_diffrn_reflns_Laue_measured_fraction_max 0.977
_diffrn_reflns_limit_h_max 11
_diffrn_reflns_limit_h_min -7
_diffrn_reflns_limit_k_max 15
_diffrn_reflns_limit_k_min -16
_diffrn_reflns_limit_l_max 27
_diffrn_reflns_limit_l_min -29
_diffrn_reflns_number 10913
_diffrn_reflns_point_group_measured_fraction_full 0.999
_diffrn_reflns_point_group_measured_fraction_max 0.964
_diffrn_reflns_theta_full 67.684
_diffrn_reflns_theta_max 73.642
_diffrn_reflns_theta_min 3.626
_diffrn_source 'micro-focus sealed X-ray tube'
_diffrn_source_type 'SuperNova (Cu) X-ray Source'
_exptl_absorpt_coefficient_mu 2.564
_exptl_absorpt_correction_T_max 1.00000
_exptl_absorpt_correction_T_min 0.17344
_exptl_absorpt_correction_type multi-scan
_exptl_absorpt_process_details
;
CrysAlisPro 1.171.38.43f (Rigaku Oxford Diffraction, 2015)
Empirical absorption correction using spherical harmonics,
 implemented in SCALE3 ABSPACK scaling algorithm.
;
_exptl_crystal_colour colourless
_exptl_crystal_colour_primary colourless
_exptl_crystal_density_diffrn 1.393
_exptl_crystal_description needle
_exptl_crystal_F_000 1320
_exptl_crystal_size_max 0.12
_exptl_crystal_size_mid 0.1
_exptl_crystal_size_min 0.08
_refine_diff_density_max 0.213
_refine_diff_density_min -0.482
_refine_diff_density_rms 0.058
_refine_ls_abs_structure_details
;
 Flack x determined using 2170 quotients [(I+)-(I-)]/[(I+)+(I-)]
 (Parsons, Flack and Wagner, Acta Cryst. B69 (2013) 249-259).
;
_refine_ls_abs_structure_Flack 0.015(14)
_refine_ls_extinction_method none
_refine_ls_goodness_of_fit_ref 1.024
_refine_ls_hydrogen_treatment constr
_refine_ls_matrix_type full
_refine_ls_number_parameters 390
_refine_ls_number_reflns 5938
_refine_ls_number_restraints 0
_refine_ls_restrained_S_all 1.024
_refine_ls_R_factor_all 0.0451
_refine_ls_R_factor_gt 0.0427
_refine_ls_shift/su_max 0.000
_refine_ls_shift/su_mean 0.000
_refine_ls_structure_factor_coef Fsqd
_refine_ls_weighting_details 'w=1/[\s^2^(Fo^2^)+(0.0561P)^2^+0.6425P] where P=(Fo^2^+2Fc^2^)/3'
_refine_ls_weighting_scheme calc
_refine_ls_wR_factor_gt 0.1085
_refine_ls_wR_factor_ref 0.1112
_reflns_Friedel_coverage 0.747
_reflns_Friedel_fraction_full 1.000
_reflns_Friedel_fraction_max 0.947
_reflns_number_gt 5612
_reflns_number_total 5938
_reflns_threshold_expression 'I > 2\s(I)'
_cod_data_source_file d1cc00171j2.cif
_cod_data_source_block 9-55-2
_cod_depositor_comments 'Adding full bibliography for 7128032--7128034.cif.'
_cod_database_code 7128033
_shelx_shelxl_version_number 2018/3
_shelx_space_group_comment
;
The symmetry employed for this shelxl refinement is uniquely defined
by the following loop, which should always be used as a source of
symmetry information in preference to the above space-group names.
They are only intended as comments.
;
_reflns_odcompleteness_completeness 99.94
_reflns_odcompleteness_iscentric 1
_reflns_odcompleteness_theta 66.97
_olex2_refinement_description
;
1. Fixed Uiso
 At 1.2 times of:
  All C(H) groups
 At 1.5 times of:
  All C(H,H,H) groups
2.a Aromatic/amide H refined with riding coordinates:
 C2(H2), C3(H3), C4(H4), C5(H5), C6(H6), C8(H8), C9(H9), C10(H10), C16(H16),
 C17(H17), C18(H18), C22(H22), C23(H23), C24(H24), C25(H25), C26(H26), C28(H28),
  C29(H29), C31(H31), C32(H32)
2.b Idealised Me refined as rotating group:
 C13(H13A,H13B,H13C), C33(H33A,H33B,H33C)
;
_olex2_submission_special_instructions 'No special instructions were received'
_oxdiff_exptl_absorpt_empirical_details
;
Empirical correction (ABSPACK) includes:
- Absorption correction using spherical harmonics
- Frame scaling
;
_oxdiff_exptl_absorpt_empirical_full_max 4.204
_oxdiff_exptl_absorpt_empirical_full_min 0.446

loop_
_space_group_symop_operation_xyz
'x, y, z'
'-x+1/2, -y, z+1/2'
'-x, y+1/2, -z+1/2'
'x+1/2, -y+1/2, -z'

loop_
_atom_site_label
_atom_site_type_symbol
_atom_site_fract_x
_atom_site_fract_y
_atom_site_fract_z
_atom_site_U_iso_or_equiv
_atom_site_adp_type
_atom_site_occupancy
_atom_site_site_symmetry_order
_atom_site_calc_flag
_atom_site_refinement_flags_posn
_atom_site_refinement_flags_adp
_atom_site_refinement_flags_occupancy
_atom_site_disorder_assembly
_atom_site_disorder_group
S1 S 0.07603(11) 0.34552(7) 0.63857(4) 0.0329(2) Uani 1 1 d . . . . .
S2 S 0.49579(10) 0.70575(6) 0.56799(4) 0.0243(2) Uani 1 1 d . . . . .
P1 P 0.28379(9) 0.47539(6) 0.74853(3) 0.02073(19) Uani 1 1 d . . . . .
F1 F -0.1439(4) 0.2852(3) 0.58590(15) 0.0845(12) Uani 1 1 d . . . . .
F2 F 0.0491(4) 0.2727(3) 0.53908(14) 0.0842(12) Uani 1 1 d . . . . .
F3 F -0.0491(5) 0.4115(3) 0.54884(16) 0.0928(14) Uani 1 1 d . . . . .
O1 O 0.2270(3) 0.37414(18) 0.73914(10) 0.0287(6) Uani 1 1 d . . . . .
O2 O 0.4317(3) 0.63227(17) 0.61344(10) 0.0259(5) Uani 1 1 d . . . . .
O3 O 0.6450(3) 0.7192(2) 0.58067(12) 0.0358(7) Uani 1 1 d . . . . .
O4 O 0.4552(3) 0.67019(19) 0.51494(10) 0.0327(6) Uani 1 1 d . . . . .
C1 C 0.2813(4) 0.5071(3) 0.82055(14) 0.0250(7) Uani 1 1 d . . . . .
C2 C 0.3471(5) 0.5900(3) 0.84331(17) 0.0355(9) Uani 1 1 d . . . . .
H2 H 0.390671 0.636518 0.820636 0.043 Uiso 1 1 calc R U . . .
C3 C 0.3478(6) 0.6034(3) 0.89960(18) 0.0447(11) Uani 1 1 d . . . . .
H3 H 0.391557 0.658979 0.914537 0.054 Uiso 1 1 calc R U . . .
C4 C 0.2835(6) 0.5343(4) 0.93392(17) 0.0479(11) Uani 1 1 d . . . . .
H4 H 0.283514 0.543970 0.971680 0.057 Uiso 1 1 calc R U . . .
C5 C 0.2204(6) 0.4522(4) 0.91202(18) 0.0489(12) Uani 1 1 d . . . . .
H5 H 0.178137 0.405599 0.934974 0.059 Uiso 1 1 calc R U . . .
C6 C 0.2191(5) 0.4380(3) 0.85549(17) 0.0374(9) Uani 1 1 d . . . . .
H6 H 0.176215 0.381739 0.840948 0.045 Uiso 1 1 calc R U . . .
C7 C 0.1835(4) 0.5692(2) 0.71196(14) 0.0193(7) Uani 1 1 d . . . . .
C8 C 0.1056(4) 0.6414(3) 0.74033(15) 0.0261(8) Uani 1 1 d . . . . .
H8 H 0.109136 0.643105 0.778444 0.031 Uiso 1 1 calc R U . . .
C9 C 0.0227(4) 0.7110(3) 0.71216(17) 0.0325(8) Uani 1 1 d . . . . .
H9 H -0.027027 0.759914 0.731134 0.039 Uiso 1 1 calc R U . . .
C10 C 0.0155(4) 0.7060(3) 0.65533(16) 0.0313(8) Uani 1 1 d . . . . .
H10 H -0.041133 0.751679 0.636576 0.038 Uiso 1 1 calc R U . . .
C11 C 0.0907(4) 0.6344(2) 0.62547(15) 0.0241(7) Uani 1 1 d . . . . .
C12 C 0.1776(4) 0.5665(2) 0.65385(14) 0.0203(7) Uani 1 1 d . . . . .
C13 C 0.0766(5) 0.6325(3) 0.56392(16) 0.0331(8) Uani 1 1 d . . . . .
H13A H 0.170608 0.622612 0.547766 0.050 Uiso 1 1 calc R U . . .
H13B H 0.037053 0.694043 0.551448 0.050 Uiso 1 1 calc R U . . .
H13C H 0.013019 0.579778 0.553328 0.050 Uiso 1 1 calc R U . . .
C14 C 0.2716(4) 0.4972(2) 0.62253(13) 0.0206(7) Uani 1 1 d . . . . .
C15 C 0.4022(4) 0.5331(2) 0.60161(13) 0.0217(7) Uani 1 1 d . . . . .
C16 C 0.5030(4) 0.4745(3) 0.57466(15) 0.0293(8) Uani 1 1 d . . . . .
H16 H 0.590852 0.500530 0.562543 0.035 Uiso 1 1 calc R U . . .
C17 C 0.4693(5) 0.3758(3) 0.56625(17) 0.0354(9) Uani 1 1 d . . . . .
H17 H 0.534327 0.335280 0.547678 0.043 Uiso 1 1 calc R U . . .
C18 C 0.3399(5) 0.3377(3) 0.58532(16) 0.0337(9) Uani 1 1 d . . . . .
H18 H 0.318694 0.271476 0.579737 0.040 Uiso 1 1 calc R U . . .
C19 C 0.2403(4) 0.3975(3) 0.61296(14) 0.0261(7) Uani 1 1 d . . . . .
C20 C -0.0185(5) 0.3296(3) 0.5748(2) 0.0470(11) Uani 1 1 d . . . . .
C21 C 0.4706(4) 0.4871(3) 0.72752(14) 0.0242(7) Uani 1 1 d . . . . .
C22 C 0.5400(4) 0.5782(3) 0.72462(16) 0.0304(8) Uani 1 1 d . . . . .
H22 H 0.487769 0.635472 0.731682 0.037 Uiso 1 1 calc R U . . .
C23 C 0.6869(5) 0.5843(4) 0.71124(19) 0.0430(11) Uani 1 1 d . . . . .
H23 H 0.733009 0.645263 0.709852 0.052 Uiso 1 1 calc R U . . .
C24 C 0.7634(5) 0.4997(4) 0.7001(2) 0.0503(12) Uani 1 1 d . . . . .
H24 H 0.861369 0.503556 0.690958 0.060 Uiso 1 1 calc R U . . .
C25 C 0.6957(5) 0.4085(4) 0.70239(19) 0.0478(12) Uani 1 1 d . . . . .
H25 H 0.748510 0.351799 0.694599 0.057 Uiso 1 1 calc R U . . .
C26 C 0.5489(4) 0.4012(3) 0.71628(16) 0.0327(8) Uani 1 1 d . . . . .
H26 H 0.503738 0.339995 0.718034 0.039 Uiso 1 1 calc R U . . .
C27 C 0.3961(4) 0.8107(3) 0.58503(15) 0.0247(7) Uani 1 1 d . . . . .
C28 C 0.2927(5) 0.8459(3) 0.54866(15) 0.0330(8) Uani 1 1 d . . . . .
H28 H 0.277942 0.815172 0.515010 0.040 Uiso 1 1 calc R U . . .
C29 C 0.2114(5) 0.9280(3) 0.56347(17) 0.0375(9) Uani 1 1 d . . . . .
H29 H 0.141632 0.952271 0.539376 0.045 Uiso 1 1 calc R U . . .
C30 C 0.2324(4) 0.9744(3) 0.61358(16) 0.0334(8) Uani 1 1 d . . . . .
C31 C 0.3365(5) 0.9376(3) 0.64868(17) 0.0358(9) Uani 1 1 d . . . . .
H31 H 0.352237 0.968632 0.682175 0.043 Uiso 1 1 calc R U . . .
C32 C 0.4179(4) 0.8558(3) 0.63522(15) 0.0303(8) Uani 1 1 d . . . . .
H32 H 0.486615 0.831257 0.659618 0.036 Uiso 1 1 calc R U . . .
C33 C 0.1449(6) 1.0637(3) 0.6295(2) 0.0517(13) Uani 1 1 d . . . . .
H33A H 0.087329 1.048797 0.661284 0.078 Uiso 1 1 calc R U . . .
H33B H 0.082108 1.081862 0.599710 0.078 Uiso 1 1 calc R U . . .
H33C H 0.209369 1.117322 0.637650 0.078 Uiso 1 1 calc R U . . .

loop_
_atom_site_aniso_label
_atom_site_aniso_U_11
_atom_site_aniso_U_22
_atom_site_aniso_U_33
_atom_site_aniso_U_23
_atom_site_aniso_U_13
_atom_site_aniso_U_12
S1 0.0359(5) 0.0285(4) 0.0344(5) -0.0042(4) 0.0043(4) -0.0106(4)
S2 0.0274(4) 0.0243(4) 0.0211(4) 0.0012(3) 0.0058(3) -0.0034(3)
P1 0.0208(4) 0.0218(4) 0.0196(4) 0.0014(3) 0.0020(3) -0.0006(3)
F1 0.066(2) 0.115(3) 0.073(2) -0.009(2) -0.0121(18) -0.056(2)
F2 0.089(3) 0.109(3) 0.0542(19) -0.042(2) -0.0092(19) 0.000(2)
F3 0.118(3) 0.066(2) 0.095(3) 0.022(2) -0.067(3) -0.024(2)
O1 0.0328(14) 0.0240(12) 0.0294(13) -0.0003(10) 0.0022(11) -0.0047(11)
O2 0.0344(14) 0.0224(11) 0.0210(12) -0.0009(10) 0.0087(11) -0.0046(11)
O3 0.0246(13) 0.0376(15) 0.0454(17) -0.0008(13) 0.0076(12) -0.0048(12)
O4 0.0483(17) 0.0298(13) 0.0200(12) -0.0014(10) 0.0043(12) -0.0020(12)
C1 0.0243(16) 0.0285(17) 0.0223(17) 0.0041(14) 0.0024(14) 0.0016(15)
C2 0.045(2) 0.034(2) 0.0278(19) -0.0046(17) 0.0015(18) -0.0066(18)
C3 0.057(3) 0.043(2) 0.034(2) -0.0113(19) -0.006(2) 0.002(2)
C4 0.069(3) 0.052(3) 0.0228(19) -0.0018(19) -0.001(2) 0.017(3)
C5 0.073(3) 0.048(3) 0.026(2) 0.0096(18) 0.015(2) 0.008(3)
C6 0.049(2) 0.034(2) 0.029(2) 0.0038(16) 0.0094(19) -0.0033(19)
C7 0.0162(15) 0.0202(15) 0.0215(16) -0.0019(13) 0.0024(13) -0.0005(12)
C8 0.0224(17) 0.0305(18) 0.0253(18) -0.0029(14) 0.0048(14) 0.0032(14)
C9 0.0292(19) 0.0315(19) 0.037(2) -0.0052(17) 0.0049(17) 0.0096(16)
C10 0.0300(18) 0.0257(17) 0.038(2) 0.0016(16) -0.0011(17) 0.0102(16)
C11 0.0232(18) 0.0200(16) 0.0290(18) 0.0047(14) -0.0009(14) 0.0011(13)
C12 0.0197(16) 0.0201(15) 0.0211(16) 0.0003(12) 0.0019(13) 0.0002(13)
C13 0.035(2) 0.0331(19) 0.031(2) 0.0064(16) -0.0060(17) 0.0054(16)
C14 0.0252(16) 0.0201(15) 0.0165(15) 0.0005(12) 0.0006(13) 0.0022(13)
C15 0.0278(18) 0.0196(15) 0.0176(15) 0.0021(13) 0.0025(13) 0.0001(14)
C16 0.0308(18) 0.0284(17) 0.0287(18) 0.0009(15) 0.0081(16) 0.0036(16)
C17 0.044(2) 0.0308(19) 0.031(2) -0.0048(16) 0.0121(18) 0.0104(17)
C18 0.046(2) 0.0230(17) 0.032(2) -0.0047(16) 0.0084(18) 0.0030(17)
C19 0.0338(19) 0.0217(16) 0.0228(17) -0.0023(13) -0.0001(15) -0.0027(15)
C20 0.048(3) 0.045(2) 0.048(3) -0.003(2) -0.007(2) -0.017(2)
C21 0.0215(16) 0.0329(18) 0.0183(15) 0.0023(14) 0.0000(13) 0.0027(14)
C22 0.0244(19) 0.037(2) 0.0301(19) 0.0088(16) 0.0000(15) -0.0026(15)
C23 0.029(2) 0.057(3) 0.043(2) 0.015(2) 0.0014(19) -0.006(2)
C24 0.023(2) 0.078(4) 0.050(3) 0.009(2) 0.0063(19) 0.004(2)
C25 0.033(2) 0.065(3) 0.046(3) 0.000(2) 0.006(2) 0.021(2)
C26 0.032(2) 0.037(2) 0.0297(19) 0.0023(17) -0.0012(16) 0.0077(17)
C27 0.0280(18) 0.0221(16) 0.0241(17) 0.0005(13) -0.0001(14) -0.0046(14)
C28 0.045(2) 0.0328(19) 0.0215(17) -0.0008(15) -0.0054(17) 0.0003(19)
C29 0.046(2) 0.033(2) 0.033(2) 0.0027(17) -0.013(2) 0.0069(19)
C30 0.036(2) 0.0285(18) 0.036(2) -0.0041(16) -0.0048(18) 0.0010(17)
C31 0.040(2) 0.038(2) 0.030(2) -0.0141(16) -0.0079(18) 0.0005(18)
C32 0.0281(19) 0.0341(19) 0.0287(19) -0.0057(16) -0.0082(16) 0.0029(16)
C33 0.054(3) 0.036(2) 0.065(3) -0.011(2) -0.012(3) 0.014(2)

loop_
_atom_type_symbol
_atom_type_description
_atom_type_scat_dispersion_real
_atom_type_scat_dispersion_imag
_atom_type_scat_source
C C 0.0181 0.0091 'International Tables Vol C Tables 4.2.6.8 and 6.1.1.4'
H H 0.0000 0.0000 'International Tables Vol C Tables 4.2.6.8 and 6.1.1.4'
F F 0.0727 0.0534 'International Tables Vol C Tables 4.2.6.8 and 6.1.1.4'
O O 0.0492 0.0322 'International Tables Vol C Tables 4.2.6.8 and 6.1.1.4'
P P 0.2955 0.4335 'International Tables Vol C Tables 4.2.6.8 and 6.1.1.4'
S S 0.3331 0.5567 'International Tables Vol C Tables 4.2.6.8 and 6.1.1.4'

loop_
_geom_angle_atom_site_label_1
_geom_angle_atom_site_label_2
_geom_angle_atom_site_label_3
_geom_angle
_geom_angle_site_symmetry_1
_geom_angle_site_symmetry_3
_geom_angle_publ_flag
C19 S1 C20 98.9(2) . . ?
O2 S2 C27 98.63(15) . . ?
O3 S2 O2 106.57(16) . . ?
O3 S2 O4 119.54(18) . . ?
O3 S2 C27 110.62(17) . . ?
O4 S2 O2 108.60(15) . . ?
O4 S2 C27 110.71(17) . . ?
O1 P1 C1 111.41(16) . . ?
O1 P1 C7 113.32(15) . . ?
O1 P1 C21 111.90(16) . . ?
C7 P1 C1 107.75(16) . . ?
C21 P1 C1 105.50(16) . . ?
C21 P1 C7 106.52(16) . . ?
C15 O2 S2 121.7(2) . . ?
C2 C1 P1 125.0(3) . . ?
C6 C1 P1 116.1(3) . . ?
C6 C1 C2 118.7(4) . . ?
C1 C2 H2 119.9 . . ?
C3 C2 C1 120.2(4) . . ?
C3 C2 H2 119.9 . . ?
C2 C3 H3 119.8 . . ?
C2 C3 C4 120.5(4) . . ?
C4 C3 H3 119.8 . . ?
C3 C4 H4 120.1 . . ?
C5 C4 C3 119.8(4) . . ?
C5 C4 H4 120.1 . . ?
C4 C5 H5 119.9 . . ?
C4 C5 C6 120.3(4) . . ?
C6 C5 H5 119.9 . . ?
C1 C6 C5 120.6(4) . . ?
C1 C6 H6 119.7 . . ?
C5 C6 H6 119.7 . . ?
C8 C7 P1 120.8(3) . . ?
C8 C7 C12 119.5(3) . . ?
C12 C7 P1 119.6(3) . . ?
C7 C8 H8 119.6 . . ?
C9 C8 C7 120.8(3) . . ?
C9 C8 H8 119.6 . . ?
C8 C9 H9 120.5 . . ?
C10 C9 C8 119.0(3) . . ?
C10 C9 H9 120.5 . . ?
C9 C10 H10 119.0 . . ?
C9 C10 C11 122.0(3) . . ?
C11 C10 H10 119.0 . . ?
C10 C11 C12 118.8(3) . . ?
C10 C11 C13 119.2(3) . . ?
C12 C11 C13 121.9(3) . . ?
C7 C12 C14 120.4(3) . . ?
C11 C12 C7 119.9(3) . . ?
C11 C12 C14 119.6(3) . . ?
C11 C13 H13A 109.5 . . ?
C11 C13 H13B 109.5 . . ?
C11 C13 H13C 109.5 . . ?
H13A C13 H13B 109.5 . . ?
H13A C13 H13C 109.5 . . ?
H13B C13 H13C 109.5 . . ?
C15 C14 C12 117.9(3) . . ?
C15 C14 C19 117.0(3) . . ?
C19 C14 C12 125.1(3) . . ?
C14 C15 O2 115.3(3) . . ?
C16 C15 O2 121.2(3) . . ?
C16 C15 C14 123.3(3) . . ?
C15 C16 H16 120.9 . . ?
C15 C16 C17 118.3(4) . . ?
C17 C16 H16 120.9 . . ?
C16 C17 H17 119.9 . . ?
C18 C17 C16 120.3(4) . . ?
C18 C17 H17 119.9 . . ?
C17 C18 H18 119.6 . . ?
C17 C18 C19 120.8(4) . . ?
C19 C18 H18 119.6 . . ?
C14 C19 S1 119.9(3) . . ?
C18 C19 S1 119.7(3) . . ?
C18 C19 C14 120.4(3) . . ?
F1 C20 S1 107.4(4) . . ?
F2 C20 S1 114.5(4) . . ?
F2 C20 F1 106.1(4) . . ?
F3 C20 S1 114.9(3) . . ?
F3 C20 F1 107.3(5) . . ?
F3 C20 F2 106.2(5) . . ?
C22 C21 P1 122.0(3) . . ?
C22 C21 C26 119.7(3) . . ?
C26 C21 P1 118.3(3) . . ?
C21 C22 H22 119.7 . . ?
C23 C22 C21 120.6(4) . . ?
C23 C22 H22 119.7 . . ?
C22 C23 H23 120.2 . . ?
C24 C23 C22 119.5(5) . . ?
C24 C23 H23 120.2 . . ?
C23 C24 H24 119.7 . . ?
C23 C24 C25 120.6(4) . . ?
C25 C24 H24 119.7 . . ?
C24 C25 H25 119.7 . . ?
C24 C25 C26 120.5(4) . . ?
C26 C25 H25 119.7 . . ?
C21 C26 H26 120.4 . . ?
C25 C26 C21 119.1(4) . . ?
C25 C26 H26 120.4 . . ?
C28 C27 S2 119.4(3) . . ?
C32 C27 S2 119.8(3) . . ?
C32 C27 C28 120.9(3) . . ?
C27 C28 H28 120.7 . . ?
C27 C28 C29 118.7(4) . . ?
C29 C28 H28 120.7 . . ?
C28 C29 H29 119.4 . . ?
C30 C29 C28 121.2(4) . . ?
C30 C29 H29 119.4 . . ?
C29 C30 C33 121.2(4) . . ?
C31 C30 C29 118.6(4) . . ?
C31 C30 C33 120.2(4) . . ?
C30 C31 H31 119.3 . . ?
C30 C31 C32 121.4(4) . . ?
C32 C31 H31 119.3 . . ?
C27 C32 H32 120.4 . . ?
C31 C32 C27 119.3(4) . . ?
C31 C32 H32 120.4 . . ?
C30 C33 H33A 109.5 . . ?
C30 C33 H33B 109.5 . . ?
C30 C33 H33C 109.5 . . ?
H33A C33 H33B 109.5 . . ?
H33A C33 H33C 109.5 . . ?
H33B C33 H33C 109.5 . . ?

loop_
_geom_bond_atom_site_label_1
_geom_bond_atom_site_label_2
_geom_bond_distance
_geom_bond_site_symmetry_2
_geom_bond_publ_flag
S1 C19 1.780(4) . ?
S1 C20 1.795(5) . ?
S2 O2 1.603(2) . ?
S2 O3 1.418(3) . ?
S2 O4 1.430(3) . ?
S2 C27 1.744(4) . ?
P1 O1 1.488(3) . ?
P1 C1 1.808(4) . ?
P1 C7 1.807(3) . ?
P1 C21 1.800(4) . ?
F1 C20 1.330(6) . ?
F2 C20 1.320(6) . ?
F3 C20 1.310(6) . ?
O2 C15 1.403(4) . ?
C1 C2 1.393(5) . ?
C1 C6 1.391(5) . ?
C2 H2 0.9300 . ?
C2 C3 1.384(6) . ?
C3 H3 0.9300 . ?
C3 C4 1.388(7) . ?
C4 H4 0.9300 . ?
C4 C5 1.366(7) . ?
C5 H5 0.9300 . ?
C5 C6 1.392(6) . ?
C6 H6 0.9300 . ?
C7 C8 1.398(5) . ?
C7 C12 1.418(5) . ?
C8 H8 0.9300 . ?
C8 C9 1.395(5) . ?
C9 H9 0.9300 . ?
C9 C10 1.389(5) . ?
C10 H10 0.9300 . ?
C10 C11 1.397(5) . ?
C11 C12 1.403(5) . ?
C11 C13 1.506(5) . ?
C12 C14 1.489(5) . ?
C13 H13A 0.9600 . ?
C13 H13B 0.9600 . ?
C13 H13C 0.9600 . ?
C14 C15 1.393(5) . ?
C14 C19 1.404(5) . ?
C15 C16 1.388(5) . ?
C16 H16 0.9300 . ?
C16 C17 1.391(5) . ?
C17 H17 0.9300 . ?
C17 C18 1.378(6) . ?
C18 H18 0.9300 . ?
C18 C19 1.397(5) . ?
C21 C22 1.394(5) . ?
C21 C26 1.398(5) . ?
C22 H22 0.9300 . ?
C22 C23 1.392(6) . ?
C23 H23 0.9300 . ?
C23 C24 1.375(7) . ?
C24 H24 0.9300 . ?
C24 C25 1.386(7) . ?
C25 H25 0.9300 . ?
C25 C26 1.396(6) . ?
C26 H26 0.9300 . ?
C27 C28 1.385(5) . ?
C27 C32 1.383(5) . ?
C28 H28 0.9300 . ?
C28 C29 1.390(6) . ?
C29 H29 0.9300 . ?
C29 C30 1.388(5) . ?
C30 C31 1.378(6) . ?
C30 C33 1.506(6) . ?
C31 H31 0.9300 . ?
C31 C32 1.379(5) . ?
C32 H32 0.9300 . ?
C33 H33A 0.9600 . ?
C33 H33B 0.9600 . ?
C33 H33C 0.9600 . ?

loop_
_geom_torsion_atom_site_label_1
_geom_torsion_atom_site_label_2
_geom_torsion_atom_site_label_3
_geom_torsion_atom_site_label_4
_geom_torsion
_geom_torsion_site_symmetry_1
_geom_torsion_site_symmetry_2
_geom_torsion_site_symmetry_3
_geom_torsion_site_symmetry_4
_geom_torsion_publ_flag
S2 O2 C15 C14 -137.1(3) . . . . ?
S2 O2 C15 C16 47.8(4) . . . . ?
S2 C27 C28 C29 178.3(3) . . . . ?
S2 C27 C32 C31 -178.8(3) . . . . ?
P1 C1 C2 C3 -175.2(4) . . . . ?
P1 C1 C6 C5 175.7(4) . . . . ?
P1 C7 C8 C9 -176.9(3) . . . . ?
P1 C7 C12 C11 175.0(3) . . . . ?
P1 C7 C12 C14 -9.8(5) . . . . ?
P1 C21 C22 C23 176.3(3) . . . . ?
P1 C21 C26 C25 -177.1(3) . . . . ?
O1 P1 C1 C2 169.8(3) . . . . ?
O1 P1 C1 C6 -4.4(4) . . . . ?
O1 P1 C7 C8 115.7(3) . . . . ?
O1 P1 C7 C12 -61.0(3) . . . . ?
O1 P1 C21 C22 170.1(3) . . . . ?
O1 P1 C21 C26 -12.8(3) . . . . ?
O2 S2 C27 C28 -112.6(3) . . . . ?
O2 S2 C27 C32 65.4(3) . . . . ?
O2 C15 C16 C17 177.4(3) . . . . ?
O3 S2 O2 C15 -104.6(3) . . . . ?
O3 S2 C27 C28 136.0(3) . . . . ?
O3 S2 C27 C32 -46.0(4) . . . . ?
O4 S2 O2 C15 25.4(3) . . . . ?
O4 S2 C27 C28 1.1(4) . . . . ?
O4 S2 C27 C32 179.2(3) . . . . ?
C1 P1 C7 C8 -8.1(3) . . . . ?
C1 P1 C7 C12 175.2(3) . . . . ?
C1 P1 C21 C22 -68.6(3) . . . . ?
C1 P1 C21 C26 108.5(3) . . . . ?
C1 C2 C3 C4 0.2(7) . . . . ?
C2 C1 C6 C5 1.1(7) . . . . ?
C2 C3 C4 C5 0.6(8) . . . . ?
C3 C4 C5 C6 -0.6(8) . . . . ?
C4 C5 C6 C1 -0.2(8) . . . . ?
C6 C1 C2 C3 -1.0(6) . . . . ?
C7 P1 C1 C2 -65.3(4) . . . . ?
C7 P1 C1 C6 120.5(3) . . . . ?
C7 P1 C21 C22 45.7(3) . . . . ?
C7 P1 C21 C26 -137.2(3) . . . . ?
C7 C8 C9 C10 1.6(6) . . . . ?
C7 C12 C14 C15 -96.5(4) . . . . ?
C7 C12 C14 C19 82.5(5) . . . . ?
C8 C7 C12 C11 -1.7(5) . . . . ?
C8 C7 C12 C14 173.5(3) . . . . ?
C8 C9 C10 C11 -1.1(6) . . . . ?
C9 C10 C11 C12 -0.9(6) . . . . ?
C9 C10 C11 C13 179.3(4) . . . . ?
C10 C11 C12 C7 2.2(5) . . . . ?
C10 C11 C12 C14 -173.0(3) . . . . ?
C11 C12 C14 C15 78.7(4) . . . . ?
C11 C12 C14 C19 -102.3(4) . . . . ?
C12 C7 C8 C9 -0.2(5) . . . . ?
C12 C14 C15 O2 0.9(4) . . . . ?
C12 C14 C15 C16 176.0(3) . . . . ?
C12 C14 C19 S1 0.7(5) . . . . ?
C12 C14 C19 C18 -176.8(3) . . . . ?
C13 C11 C12 C7 -177.9(3) . . . . ?
C13 C11 C12 C14 6.9(5) . . . . ?
C14 C15 C16 C17 2.6(5) . . . . ?
C15 C14 C19 S1 179.7(2) . . . . ?
C15 C14 C19 C18 2.3(5) . . . . ?
C15 C16 C17 C18 -1.2(6) . . . . ?
C16 C17 C18 C19 0.5(6) . . . . ?
C17 C18 C19 S1 -178.5(3) . . . . ?
C17 C18 C19 C14 -1.0(6) . . . . ?
C19 S1 C20 F1 176.5(4) . . . . ?
C19 S1 C20 F2 59.0(4) . . . . ?
C19 S1 C20 F3 -64.3(4) . . . . ?
C19 C14 C15 O2 -178.2(3) . . . . ?
C19 C14 C15 C16 -3.1(5) . . . . ?
C20 S1 C19 C14 109.3(3) . . . . ?
C20 S1 C19 C18 -73.3(4) . . . . ?
C21 P1 C1 C2 48.2(4) . . . . ?
C21 P1 C1 C6 -126.1(3) . . . . ?
C21 P1 C7 C8 -120.9(3) . . . . ?
C21 P1 C7 C12 62.4(3) . . . . ?
C21 C22 C23 C24 0.9(7) . . . . ?
C22 C21 C26 C25 0.1(6) . . . . ?
C22 C23 C24 C25 -0.4(7) . . . . ?
C23 C24 C25 C26 -0.3(7) . . . . ?
C24 C25 C26 C21 0.4(7) . . . . ?
C26 C21 C22 C23 -0.7(6) . . . . ?
C27 S2 O2 C15 140.8(3) . . . . ?
C27 C28 C29 C30 0.0(6) . . . . ?
C28 C27 C32 C31 -0.8(6) . . . . ?
C28 C29 C30 C31 0.2(7) . . . . ?
C28 C29 C30 C33 179.7(4) . . . . ?
C29 C30 C31 C32 -0.7(7) . . . . ?
C30 C31 C32 C27 1.0(6) . . . . ?
C32 C27 C28 C29 0.3(6) . . . . ?
C33 C30 C31 C32 179.8(4) . . . . ?
